data_7045527
loop_
_publ_author_name
'Upmann, Daniel'
'Jones, Peter G.'

_publ_section_title
;
 Bromination and iodination of diphosphane dichalcogenides.
;
_journal_issue 8
_journal_name_full 'Dalton transactions (Cambridge, England : 2003)'
_journal_page_first 2748
_journal_page_last 2758
_journal_paper_doi 10.1039/c7dt04531j
_journal_volume 47
_journal_year 2018
_chemical_formula_sum 'C25 H22 I4 P2 Se2'
_chemical_formula_weight 1049.89
_space_group_IT_number 2
_space_group_name_Hall '-P 1'
_space_group_name_H-M_alt 'P -1'
_symmetry_cell_setting triclinic
_symmetry_space_group_name_Hall '-P 1'
_symmetry_space_group_name_H-M 'P -1'
_atom_sites_solution_hydrogens geom
_atom_sites_solution_primary direct
_atom_sites_solution_secondary difmap
_audit_creation_method SHELXL-97
_audit_update_record
;
2016-07-19 deposited with the CCDC.
2018-02-02 downloaded from the CCDC.
;
_cell_angle_alpha 93.546(4)
_cell_angle_beta 93.715(3)
_cell_angle_gamma 110.679(4)
_cell_formula_units_Z 2
_cell_length_a 9.4770(4)
_cell_length_b 9.7121(5)
_cell_length_c 17.9114(7)
_cell_measurement_reflns_used 25356
_cell_measurement_temperature 100(2)
_cell_measurement_theta_max 30.5570
_cell_measurement_theta_min 2.6030
_cell_volume 1532.79(13)
_computing_cell_refinement
; 
CrysAlisPro, Agilent Technologies, 
Version 1.171.37.35 (release 13-08-2014 CrysAlis171 .NET) 
(compiled Aug 13 2014,18:06:01) 
;
_computing_data_collection
; 
CrysAlisPro, Agilent Technologies, 
Version 1.171.37.35 (release 13-08-2014 CrysAlis171 .NET) 
(compiled Aug 13 2014,18:06:01) 
;
_computing_data_reduction
; 
CrysAlisPro, Agilent Technologies, 
Version 1.171.37.35 (release 13-08-2014 CrysAlis171 .NET) 
(compiled Aug 13 2014,18:06:01) 
;
_computing_molecular_graphics 'Bruker XP'
_computing_publication_material SHELXL-97
_computing_structure_refinement 'SHELXL-97 (Sheldrick, 1997)'
_computing_structure_solution 'SHELXS-97 (Sheldrick, 1990)'
_diffrn_ambient_temperature 100(2)
_diffrn_detector_area_resol_mean 16.1419
_diffrn_measured_fraction_theta_full 0.982
_diffrn_measured_fraction_theta_max 0.924
_diffrn_measurement_device_type 'Oxford Diffraction Xcalibur, Eos'
_diffrn_measurement_method '\w scan'
_diffrn_radiation_monochromator graphite
_diffrn_radiation_type 'Mo K\a'
_diffrn_radiation_wavelength 0.71073
_diffrn_reflns_av_R_equivalents 0.0378
_diffrn_reflns_av_sigmaI/netI 0.0232
_diffrn_reflns_limit_h_max 13
_diffrn_reflns_limit_h_min -13
_diffrn_reflns_limit_k_max 13
_diffrn_reflns_limit_k_min -13
_diffrn_reflns_limit_l_max 25
_diffrn_reflns_limit_l_min -25
_diffrn_reflns_number 82122
_diffrn_reflns_theta_full 30.00
_diffrn_reflns_theta_max 31.11
_diffrn_reflns_theta_min 2.25
_diffrn_source 'Enhance (Mo) X-ray Source'
_exptl_absorpt_coefficient_mu 6.558
_exptl_absorpt_correction_T_max 1.00000
_exptl_absorpt_correction_T_min 0.58518
_exptl_absorpt_correction_type multi-scan
_exptl_absorpt_process_details
; 
CrysAlisPro, Agilent Technologies, 
Version 1.171.37.35 (release 13-08-2014 CrysAlis171 .NET) 
(compiled Aug 13 2014,18:06:01) 
;
_exptl_crystal_colour red
_exptl_crystal_density_diffrn 2.275
_exptl_crystal_density_method 'not measured'
_exptl_crystal_description plate
_exptl_crystal_F_000 964
_exptl_crystal_size_max 0.3
_exptl_crystal_size_mid 0.1
_exptl_crystal_size_min 0.01
_refine_diff_density_max 1.409
_refine_diff_density_min -1.461
_refine_diff_density_rms 0.118
_refine_ls_extinction_method none
_refine_ls_goodness_of_fit_ref 1.052
_refine_ls_hydrogen_treatment constr
_refine_ls_matrix_type full
_refine_ls_number_parameters 298
_refine_ls_number_reflns 9098
_refine_ls_number_restraints 0
_refine_ls_restrained_S_all 1.052
_refine_ls_R_factor_all 0.0285
_refine_ls_R_factor_gt 0.0218
_refine_ls_shift/su_max 0.002
_refine_ls_shift/su_mean 0.000
_refine_ls_structure_factor_coef Fsqd
_refine_ls_weighting_details 'calc w=1/[\s^2^(Fo^2^)+(0.0140P)^2^+1.5439P] where P=(Fo^2^+2Fc^2^)/3'
_refine_ls_weighting_scheme calc
_refine_ls_wR_factor_gt 0.0408
_refine_ls_wR_factor_ref 0.0429
_reflns_number_gt 7987
_reflns_number_total 9098
_reflns_threshold_expression >2sigma(I)
_cod_data_source_file c7dt04531j2.cif
_cod_data_source_block theo
_cod_depositor_comments 'Adding full bibliography for 7045509--7045531.cif.'
_cod_original_cell_volume 1532.79(12)
_cod_database_code 7045527

loop_
_symmetry_equiv_pos_as_xyz
'x, y, z'
'-x, -y, -z'

loop_
_atom_site_label
_atom_site_type_symbol
_atom_site_fract_x
_atom_site_fract_y
_atom_site_fract_z
_atom_site_U_iso_or_equiv
_atom_site_adp_type
_atom_site_occupancy
_atom_site_symmetry_multiplicity
_atom_site_calc_flag
_atom_site_refinement_flags
I1 I 0.773714(19) 0.51291(2) 0.457947(9) 0.02755(4) Uani 1 1 d .
I2 I 0.111931(17) -0.059253(19) 0.247958(9) 0.02396(4) Uani 1 1 d .
I3 I 0.443293(15) 0.077813(15) 0.248168(8) 0.01476(3) Uani 1 1 d .
I4 I 0.766082(16) 0.189537(16) 0.236077(9) 0.02020(4) Uani 1 1 d .
Se1 Se 0.73763(2) 0.52663(3) 0.311035(12) 0.01534(5) Uani 1 1 d .
Se2 Se 0.70339(3) 0.51741(3) 0.151952(13) 0.01860(5) Uani 1 1 d .
P1 P 0.61231(6) 0.68201(6) 0.32282(3) 0.01186(10) Uani 1 1 d .
P2 P 0.57639(6) 0.65960(6) 0.14983(3) 0.01228(10) Uani 1 1 d .
C01 C 0.6266(2) 0.7771(2) 0.23805(11) 0.0131(4) Uani 1 1 d .
H01A H 0.7321 0.8470 0.2381 0.016 Uiso 1 1 calc R
H01B H 0.5604 0.8362 0.2398 0.016 Uiso 1 1 calc R
C11 C 0.6846(2) 0.8240(2) 0.39963(12) 0.0156(4) Uani 1 1 d .
C12 C 0.8138(3) 0.9470(3) 0.39415(13) 0.0220(5) Uani 1 1 d .
H12 H 0.8658 0.9560 0.3501 0.026 Uiso 1 1 calc R
C13 C 0.8661(3) 1.0566(3) 0.45339(15) 0.0304(6) Uani 1 1 d .
H13 H 0.9537 1.1414 0.4498 0.037 Uiso 1 1 calc R
C14 C 0.7908(3) 1.0424(3) 0.51751(16) 0.0344(6) Uani 1 1 d .
H14 H 0.8268 1.1179 0.5579 0.041 Uiso 1 1 calc R
C15 C 0.6636(3) 0.9193(3) 0.52352(15) 0.0341(6) Uani 1 1 d .
H15 H 0.6130 0.9101 0.5681 0.041 Uiso 1 1 calc R
C16 C 0.6095(3) 0.8087(3) 0.46442(14) 0.0252(5) Uani 1 1 d .
H16 H 0.5223 0.7238 0.4683 0.030 Uiso 1 1 calc R
C21 C 0.4162(2) 0.5825(2) 0.33284(12) 0.0142(4) Uani 1 1 d .
C22 C 0.3610(3) 0.4309(3) 0.33732(14) 0.0210(5) Uani 1 1 d .
H22 H 0.4270 0.3768 0.3345 0.025 Uiso 1 1 calc R
C23 C 0.2087(3) 0.3589(3) 0.34589(15) 0.0264(5) Uani 1 1 d .
H23 H 0.1702 0.2550 0.3487 0.032 Uiso 1 1 calc R
C24 C 0.1130(3) 0.4375(3) 0.35040(14) 0.0242(5) Uani 1 1 d .
H24 H 0.0092 0.3877 0.3570 0.029 Uiso 1 1 calc R
C25 C 0.1676(3) 0.5886(3) 0.34532(15) 0.0254(5) Uani 1 1 d .
H25 H 0.1009 0.6419 0.3480 0.030 Uiso 1 1 calc R
C26 C 0.3192(3) 0.6622(3) 0.33639(15) 0.0229(5) Uani 1 1 d .
H26 H 0.3569 0.7658 0.3327 0.027 Uiso 1 1 calc R
C31 C 0.3744(2) 0.5654(2) 0.13956(12) 0.0145(4) Uani 1 1 d .
C32 C 0.2781(3) 0.6460(3) 0.13979(14) 0.0208(5) Uani 1 1 d .
H32 H 0.3193 0.7507 0.1484 0.025 Uiso 1 1 calc R
C33 C 0.1234(3) 0.5739(3) 0.12752(15) 0.0266(5) Uani 1 1 d .
H33 H 0.0582 0.6291 0.1267 0.032 Uiso 1 1 calc R
C34 C 0.0633(3) 0.4211(3) 0.11644(16) 0.0306(6) Uani 1 1 d .
H34 H -0.0431 0.3717 0.1073 0.037 Uiso 1 1 calc R
C35 C 0.1577(3) 0.3400(3) 0.11866(18) 0.0346(7) Uani 1 1 d .
H35 H 0.1157 0.2351 0.1126 0.041 Uiso 1 1 calc R
C36 C 0.3136(3) 0.4120(3) 0.12979(15) 0.0254(5) Uani 1 1 d .
H36 H 0.3786 0.3566 0.1307 0.030 Uiso 1 1 calc R
C41 C 0.6232(2) 0.7845(2) 0.07734(12) 0.0142(4) Uani 1 1 d .
C42 C 0.5187(3) 0.7714(3) 0.01647(13) 0.0187(5) Uani 1 1 d .
H42 H 0.4201 0.6979 0.0136 0.022 Uiso 1 1 calc R
C43 C 0.5589(3) 0.8660(3) -0.03998(14) 0.0242(5) Uani 1 1 d .
H43 H 0.4876 0.8572 -0.0815 0.029 Uiso 1 1 calc R
C44 C 0.7022(3) 0.9729(3) -0.03597(14) 0.0236(5) Uani 1 1 d .
H44 H 0.7291 1.0377 -0.0746 0.028 Uiso 1 1 calc R
C45 C 0.8064(3) 0.9856(3) 0.02415(14) 0.0252(5) Uani 1 1 d .
H45 H 0.9048 1.0592 0.0267 0.030 Uiso 1 1 calc R
C46 C 0.7679(3) 0.8913(3) 0.08082(13) 0.0218(5) Uani 1 1 d .
H46 H 0.8402 0.8997 0.1218 0.026 Uiso 1 1 calc R

loop_
_atom_site_aniso_label
_atom_site_aniso_U_11
_atom_site_aniso_U_22
_atom_site_aniso_U_33
_atom_site_aniso_U_23
_atom_site_aniso_U_13
_atom_site_aniso_U_12
I1 0.03125(9) 0.04273(11) 0.01758(8) 0.01204(7) 0.00523(6) 0.02217(8)
I2 0.01564(7) 0.02942(9) 0.02672(8) 0.00034(7) 0.00277(6) 0.00820(6)
I3 0.01731(7) 0.01419(7) 0.01415(7) 0.00091(5) 0.00081(5) 0.00751(5)
I4 0.01569(7) 0.01349(7) 0.03120(9) 0.00160(6) 0.00123(6) 0.00520(5)
Se1 0.01473(10) 0.01842(11) 0.01667(10) 0.00410(8) 0.00302(8) 0.00992(8)
Se2 0.02140(11) 0.02289(12) 0.01617(11) -0.00275(9) -0.00135(8) 0.01494(9)
P1 0.0115(2) 0.0125(3) 0.0121(2) 0.0011(2) 0.00196(19) 0.0048(2)
P2 0.0121(2) 0.0131(3) 0.0119(2) 0.0003(2) 0.00031(19) 0.0051(2)
C01 0.0151(9) 0.0125(10) 0.0114(9) 0.0023(8) 0.0013(7) 0.0044(8)
C11 0.0187(10) 0.0155(11) 0.0129(10) -0.0016(8) -0.0007(8) 0.0072(8)
C12 0.0212(11) 0.0237(13) 0.0165(11) -0.0023(9) 0.0009(9) 0.0033(9)
C13 0.0331(14) 0.0233(14) 0.0246(13) -0.0036(10) -0.0033(11) -0.0006(11)
C14 0.0449(17) 0.0311(15) 0.0223(13) -0.0104(11) -0.0030(12) 0.0109(13)
C15 0.0420(16) 0.0394(17) 0.0173(12) -0.0074(11) 0.0071(11) 0.0109(13)
C16 0.0291(13) 0.0241(13) 0.0171(11) -0.0017(10) 0.0066(10) 0.0030(10)
C21 0.0122(9) 0.0162(11) 0.0137(10) 0.0019(8) 0.0025(7) 0.0040(8)
C22 0.0186(11) 0.0175(12) 0.0259(12) -0.0016(9) 0.0066(9) 0.0051(9)
C23 0.0236(12) 0.0176(12) 0.0315(14) -0.0030(10) 0.0081(10) -0.0005(10)
C24 0.0120(10) 0.0320(14) 0.0204(12) -0.0014(10) 0.0022(8) -0.0016(9)
C25 0.0158(11) 0.0365(15) 0.0280(13) 0.0088(11) 0.0044(9) 0.0131(10)
C26 0.0209(11) 0.0217(13) 0.0311(13) 0.0113(10) 0.0073(10) 0.0116(10)
C31 0.0133(9) 0.0163(11) 0.0126(10) 0.0010(8) 0.0009(7) 0.0038(8)
C32 0.0174(11) 0.0175(12) 0.0266(12) -0.0012(9) 0.0009(9) 0.0058(9)
C33 0.0174(11) 0.0335(15) 0.0292(13) -0.0003(11) 0.0033(10) 0.0097(10)
C34 0.0134(11) 0.0377(16) 0.0313(14) -0.0018(12) 0.0017(10) -0.0017(10)
C35 0.0247(13) 0.0192(14) 0.0494(18) -0.0020(12) -0.0002(12) -0.0035(10)
C36 0.0226(12) 0.0171(12) 0.0343(14) -0.0004(10) -0.0001(10) 0.0053(10)
C41 0.0166(10) 0.0155(11) 0.0114(10) 0.0014(8) 0.0029(8) 0.0063(8)
C42 0.0170(10) 0.0226(12) 0.0152(10) 0.0021(9) 0.0012(8) 0.0053(9)
C43 0.0257(12) 0.0317(14) 0.0158(11) 0.0041(10) -0.0009(9) 0.0112(11)
C44 0.0335(13) 0.0220(13) 0.0160(11) 0.0054(9) 0.0067(10) 0.0094(10)
C45 0.0230(12) 0.0260(14) 0.0199(12) 0.0024(10) 0.0043(9) 0.0000(10)
C46 0.0175(11) 0.0273(13) 0.0166(11) 0.0030(9) -0.0016(8) 0.0033(9)

loop_
_atom_type_symbol
_atom_type_description
_atom_type_scat_dispersion_real
_atom_type_scat_dispersion_imag
_atom_type_scat_source
C C 0.0033 0.0016 'International Tables Vol C Tables 4.2.6.8 and 6.1.1.4'
H H 0.0000 0.0000 'International Tables Vol C Tables 4.2.6.8 and 6.1.1.4'
P P 0.1023 0.0942 'International Tables Vol C Tables 4.2.6.8 and 6.1.1.4'
Se Se -0.0929 2.2259 'International Tables Vol C Tables 4.2.6.8 and 6.1.1.4'
I I -0.4742 1.8119 'International Tables Vol C Tables 4.2.6.8 and 6.1.1.4'

loop_
_geom_angle_atom_site_label_1
_geom_angle_atom_site_label_2
_geom_angle_atom_site_label_3
_geom_angle
I4 I3 I2 174.125(7)
P1 Se1 I1 93.254(17)
P1 Se1 Se2 91.478(16)
I1 Se1 Se2 174.940(11)
P2 Se2 Se1 94.891(17)
C21 P1 C11 107.98(10)
C21 P1 C01 108.85(10)
C11 P1 C01 106.10(10)
C21 P1 Se1 110.54(8)
C11 P1 Se1 115.34(7)
C01 P1 Se1 107.79(7)
C31 P2 C41 107.48(10)
C31 P2 C01 108.08(10)
C41 P2 C01 105.39(10)
C31 P2 Se2 114.50(8)
C41 P2 Se2 113.07(7)
C01 P2 Se2 107.83(7)
P1 C01 P2 115.84(12)
C16 C11 C12 120.5(2)
C16 C11 P1 119.01(18)
C12 C11 P1 120.45(17)
C13 C12 C11 119.6(2)
C14 C13 C12 120.0(3)
C13 C14 C15 120.6(2)
C14 C15 C16 120.1(3)
C11 C16 C15 119.2(2)
C22 C21 C26 120.4(2)
C22 C21 P1 121.59(17)
C26 C21 P1 118.06(17)
C21 C22 C23 119.5(2)
C24 C23 C22 120.3(2)
C23 C24 C25 120.3(2)
C24 C25 C26 120.2(2)
C25 C26 C21 119.4(2)
C36 C31 C32 119.8(2)
C36 C31 P2 119.98(17)
C32 C31 P2 120.22(17)
C33 C32 C31 120.2(2)
C32 C33 C34 119.9(2)
C33 C34 C35 120.4(2)
C34 C35 C36 120.0(2)
C35 C36 C31 119.8(2)
C46 C41 C42 119.8(2)
C46 C41 P2 119.35(17)
C42 C41 P2 120.80(17)
C43 C42 C41 119.8(2)
C44 C43 C42 120.2(2)
C45 C44 C43 120.0(2)
C44 C45 C46 120.3(2)
C45 C46 C41 119.8(2)

loop_
_geom_bond_atom_site_label_1
_geom_bond_atom_site_label_2
_geom_bond_distance
I1 Se1 2.6491(3)
I2 I3 2.9460(3)
I3 I4 2.8901(2)
Se1 P1 2.2341(6)
Se1 Se2 2.8391(3)
Se2 P2 2.1287(6)
P1 C21 1.793(2)
P1 C11 1.800(2)
P1 C01 1.814(2)
P2 C31 1.798(2)
P2 C41 1.801(2)
P2 C01 1.822(2)
C11 C16 1.389(3)
C11 C12 1.390(3)
C12 C13 1.387(3)
C13 C14 1.379(4)
C14 C15 1.382(4)
C15 C16 1.392(3)
C21 C22 1.387(3)
C21 C26 1.397(3)
C22 C23 1.387(3)
C23 C24 1.380(4)
C24 C25 1.384(4)
C25 C26 1.386(3)
C31 C36 1.389(3)
C31 C32 1.395(3)
C32 C33 1.379(3)
C33 C34 1.385(4)
C34 C35 1.385(4)
C35 C36 1.389(3)
C41 C46 1.392(3)
C41 C42 1.393(3)
C42 C43 1.389(3)
C43 C44 1.382(4)
C44 C45 1.382(3)
C45 C46 1.389(3)
